data_2102109
loop_
_publ_author_name
'Hosomi, Hiroyuki'
'Ito, Yoshikatsu'
'Ohba, Shigeru'

_publ_section_title
;
 Crystal-to-crystal photodimerization of <i>trans</i>-cinnamamides
;
_journal_issue 4
_journal_name_full 'Acta Crystallographica Section B'
_journal_page_first 682
_journal_page_last 689
_journal_paper_doi 10.1107/S0108768100002329
_journal_volume 56
_journal_year 2000
_chemical_formula_moiety 'C9 H9 N1 O1'
_chemical_formula_sum 'C9 H9 N O'
_chemical_formula_weight 147.18
_space_group_IT_number 14
_symmetry_cell_setting monoclinic
_symmetry_space_group_name_Hall '-P 2yab'
_symmetry_space_group_name_H-M 'P 1 21/a 1'
_cell_angle_alpha 90
_cell_angle_beta 94.060(10)
_cell_angle_gamma 90
_cell_formula_units_Z 4
_cell_length_a 16.047(2)
_cell_length_b 5.084(2)
_cell_length_c 9.584(2)
_cell_measurement_reflns_used 25
_cell_measurement_temperature 298.0(10)
_cell_measurement_theta_max 14.8
_cell_measurement_theta_min 12.2
_cell_volume 779.9(4)
_computing_cell_refinement 'MSC/AFC Diffractometer Control Software'
_computing_data_collection
;MSC/AFC Diffractometer Control Software
(Molecular Structure Corporation, 1993)
;
_computing_data_reduction
;TEXSAN
(Molecular Structure Corporation, 1998)
;
_computing_molecular_graphics 'ORTEP-II (Johnson, 1976)'
_computing_publication_material TEXSAN
_computing_structure_refinement 'SHELXL97 (Sheldrick, 1997)'
_computing_structure_solution 'SIR92 (Altomare et al., 1994)'
_diffrn_measurement_device_type 'Rigaku AFC7R'
_diffrn_measurement_method \q-2\q
_diffrn_radiation_type 'Mo K\a'
_diffrn_radiation_wavelength .71073
_diffrn_reflns_av_R_equivalents .007
_diffrn_reflns_limit_h_max 21
_diffrn_reflns_limit_h_min 0
_diffrn_reflns_limit_k_max 0
_diffrn_reflns_limit_k_min -7
_diffrn_reflns_limit_l_max 12
_diffrn_reflns_limit_l_min -12
_diffrn_reflns_number 1857
_diffrn_reflns_theta_max 27.5
_diffrn_reflns_theta_min 2.5
_diffrn_standards_decay_% .8
_diffrn_standards_interval_count 150
_diffrn_standards_number 3
_exptl_absorpt_coefficient_mu .083
_exptl_absorpt_correction_type none
_exptl_crystal_colour colourless
_exptl_crystal_density_diffrn 1.253
_exptl_crystal_density_method 'not measured'
_exptl_crystal_description prism
_exptl_crystal_size_max .8
_exptl_crystal_size_mid .3
_exptl_crystal_size_min .2
_refine_diff_density_max .12
_refine_diff_density_min -.15
_refine_ls_extinction_coef .066(8)
_refine_ls_extinction_method 'SHELXL97 (Sheldrick, 1997)'
_refine_ls_goodness_of_fit_ref 1.02
_refine_ls_hydrogen_treatment refall
_refine_ls_number_parameters 137
_refine_ls_number_reflns 1790
_refine_ls_R_factor_gt .040
_refine_ls_shift/su_max .0001
_refine_ls_structure_factor_coef Fsqd
_refine_ls_weighting_details 'w = 1/[\s^2^(Fo^2^) + (0.0639P)^2^+0.0958P] where P=(Fo^2^+2Fc^2^)/3'
_refine_ls_weighting_scheme calc
_refine_ls_wR_factor_ref .121
_reflns_number_gt 1259
_reflns_number_total 1790
_reflns_threshold_expression 'I > 2\s(I)'
_cod_data_source_file oa0024.cif
_cod_data_source_block IV
_cod_original_cell_volume 779.9(3)
_cod_original_formula_sum 'C9 H9 N1 O1'
_cod_database_code 2102109
_cod_database_fobs_code 2102109

loop_
_symmetry_equiv_pos_as_xyz
x,y,z
1/2-x,1/2+y,-z
-x,-y,-z
1/2+x,1/2-y,z

loop_
_atom_site_label
_atom_site_fract_x
_atom_site_fract_y
_atom_site_fract_z
_atom_site_U_iso_or_equiv
_atom_site_adp_type
_atom_site_calc_flag
_atom_site_occupancy
_atom_site_type_symbol
O1 .95690(8) .7028(2) 1.34710(10) .0679(4) Uani d 1.00 O
N2 .93750(9) .2729(3) 1.38720(10) .0549(4) Uani d 1.00 N
C3 .93202(9) .4845(3) 1.30590(10) .0475(4) Uani d 1.00 C
C4 .89320(10) .4470(3) 1.16190(10) .0489(4) Uani d 1.00 C
C5 .89926(9) .6276(3) 1.06480(10) .0477(3) Uani d 1.00 C
C6 .86334(8) .6225(3) .91910(10) .0452(3) Uani d 1.00 C
C7 .80390(10) .4387(3) .8718(2) .0552(4) Uani d 1.00 C
C8 .77130(10) .4412(4) .7342(2) .0669(5) Uani d 1.00 C
C9 .79790(10) .6235(4) .6423(2) .0689(5) Uani d 1.00 C
C10 .85540(10) .8082(4) .6870(2) .0731(5) Uani d 1.00 C
C11 .88820(10) .8088(4) .8249(2) .0619(4) Uani d 1.00 C
H2A .9680(10) .287(4) 1.469(2) .07089(6) Uiso d 1.00 H
H2B .9290(10) .114(4) 1.351(2) .06032(6) Uiso d 1.00 H
H4 .8634(10) .281(3) 1.145(2) .05960(6) Uiso d 1.00 H
H5 .9310(10) .784(4) 1.090(2) .06950(6) Uiso d 1.00 H
H7 .7870(10) .302(4) .934(2) .06765(6) Uiso d 1.00 H
H8 .7320(10) .306(5) .706(2) .09891(9) Uiso d 1.00 H
H9 .7740(10) .621(4) .542(3) .09725(8) Uiso d 1.00 H
H10 .8780(10) .938(5) .629(2) .09681(9) Uiso d 1.00 H
H11 .9290(10) .932(4) .858(2) .07250(7) Uiso d 1.00 H

loop_
_atom_site_aniso_label
_atom_site_aniso_U_11
_atom_site_aniso_U_22
_atom_site_aniso_U_33
_atom_site_aniso_U_12
_atom_site_aniso_U_13
_atom_site_aniso_U_23
O1 .1073(9) .0379(5) .0536(6) -.0013(6) -.0285(6) -.0027(5)
N2 .0786(9) .0416(7) .0419(6) -.0036(6) -.0137(6) .0005(5)
C3 .0600(8) .0378(7) .0432(7) .0027(6) -.0079(6) -.0032(6)
C4 .0617(8) .0414(7) .0419(7) -.0012(6) -.0081(6) -.0023(6)
C5 .0506(8) .0458(7) .0454(7) -.0019(6) -.0057(6) -.0009(6)
C6 .0477(7) .0475(7) .0399(7) .0056(6) .0008(5) .0031(6)
C7 .0645(9) .0594(9) .0408(7) -.0075(7) -.0020(6) .0026(7)
C8 .0780(10) .0750(10) .0460(8) -.0083(9) -.0092(8) -.0040(8)
C9 .0810(10) .0860(10) .0383(8) .0090(10) -.0037(7) .0048(8)
C10 .0800(10) .0870(10) .0524(9) .0020(10) .0068(8) .0271(9)
C11 .0614(9) .0660(10) .0578(9) -.0067(8) -.0016(7) .0151(8)

loop_
_atom_type_symbol
_atom_type_description
_atom_type_scat_dispersion_real
_atom_type_scat_dispersion_imag
_atom_type_scat_source
C C .003 .002
;International Tables for Crystallography
(1992, Vol. C)
;
H H .000 .000
;International Tables for Crystallography
(1992, Vol. C)
;
N N .006 .003
;International Tables for Crystallography
(1992, Vol. C)
;
O O .011 .006
;International Tables for Crystallography
(1992, Vol. C)
;

loop_
_geom_angle_atom_site_label_1
_geom_angle_atom_site_label_2
_geom_angle_atom_site_label_3
_geom_angle_site_symmetry_1
_geom_angle_site_symmetry_2
_geom_angle_site_symmetry_3
_geom_angle
_geom_angle_publ_flag
C3 N2 H2A 1_555 1_555 1_555 117.0(10) no
C3 N2 H2B 1_555 1_555 1_555 120.0(10) no
H2A N2 H2B 1_555 1_555 1_555 118.0(10) no
O1 C3 N2 1_555 1_555 1_555 122.30(10) yes
O1 C3 C4 1_555 1_555 1_555 121.20(10) yes
N2 C3 C4 1_555 1_555 1_555 116.60(10) yes
C3 C4 C5 1_555 1_555 1_555 121.40(10) yes
C3 C4 H4 1_555 1_555 1_555 115.6(10) no
C5 C4 H4 1_555 1_555 1_555 123.1(10) no
C4 C5 C6 1_555 1_555 1_555 127.90(10) yes
C4 C5 H5 1_555 1_555 1_555 117.0(10) no
C6 C5 H5 1_555 1_555 1_555 114.0(10) no
C5 C6 C7 1_555 1_555 1_555 122.40(10) yes
C5 C6 C11 1_555 1_555 1_555 119.60(10) yes
C7 C6 C11 1_555 1_555 1_555 118.00(10) yes
C6 C7 C8 1_555 1_555 1_555 120.7(2) yes
C6 C7 H7 1_555 1_555 1_555 119.0(10) no
C8 C7 H7 1_555 1_555 1_555 119.0(10) no
C7 C8 C9 1_555 1_555 1_555 120.3(2) yes
C7 C8 H8 1_555 1_555 1_555 117.0(10) no
C9 C8 H8 1_555 1_555 1_555 122.0(10) no
C8 C9 C10 1_555 1_555 1_555 120.0(2) yes
C8 C9 H9 1_555 1_555 1_555 119.0(10) no
C10 C9 H9 1_555 1_555 1_555 120.0(10) no
C9 C10 C11 1_555 1_555 1_555 120.2(2) yes
C9 C10 H10 1_555 1_555 1_555 124.0(10) no
C11 C10 H10 1_555 1_555 1_555 114.0(10) no
C6 C11 C10 1_555 1_555 1_555 120.7(2) yes
C6 C11 H11 1_555 1_555 1_555 117.0(10) no
C10 C11 H11 1_555 1_555 1_555 121.0(10) no

loop_
_geom_bond_atom_site_label_1
_geom_bond_atom_site_label_2
_geom_bond_distance
_geom_bond_publ_flag
O1 C3 1.235(2) yes
N2 C3 1.327(2) yes
N2 H2A .90(2) no
N2 H2B .89(2) no
C3 C4 1.485(2) yes
C4 C5 1.316(2) yes
C4 H4 .98(2) no
C5 C6 1.472(2) yes
C5 H5 .97(2) no
C6 C7 1.388(2) yes
C6 C11 1.387(2) yes
C7 C8 1.384(2) yes
C7 H7 .97(2) no
C8 C9 1.368(3) yes
C8 H8 .96(2) no
C9 C10 1.363(3) yes
C9 H9 1.01(2) no
C10 C11 1.389(2) yes
C10 H10 .95(2) no
C11 H11 .94(2) no

loop_
_geom_hbond_atom_site_label_D
_geom_hbond_atom_site_label_H
_geom_hbond_atom_site_label_A
_geom_hbond_site_symmetry_A
_geom_hbond_distance_DH
_geom_hbond_distance_HA
_geom_hbond_distance_DA
_geom_hbond_angle_DHA
N2 H2A O1 3_768 .90(2) 2.07(2) 2.960(2) 176(2)
N2 H2B O1 1_545 .89(2) 2.14(2) 3.943(2) 151.0(10)

loop_
_cod_related_entry_id
_cod_related_entry_database
_cod_related_entry_code
1 ChemSpider 21427409
